data_4127803
loop_
_publ_author_name
'Yu, Xuerong'
'Xiao, Lianghong'
'Wang, Zechun'
'Luo, Tuoping'

_publ_section_title
;
 Scalable Total Synthesis of (-)-Vinigrol.
;
_journal_issue 8
_journal_name_full 'Journal of the American Chemical Society'
_journal_page_first 3440
_journal_page_last 3443
_journal_paper_doi 10.1021/jacs.9b00621
_journal_volume 141
_journal_year 2019
_chemical_absolute_configuration ad
_chemical_formula_sum 'C21 H34 O4'
_chemical_formula_weight 350.48
_space_group_crystal_system monoclinic
_space_group_IT_number 4
_space_group_name_Hall 'P 2yb'
_space_group_name_H-M_alt 'P 1 21 1'
_symmetry_space_group_name_Hall 'P 2yb'
_symmetry_space_group_name_H-M 'P 1 21 1'
_atom_sites_solution_hydrogens mixed
_audit_creation_method SHELXL-2014/7
_cell_angle_alpha 90
_cell_angle_beta 103.4566(15)
_cell_angle_gamma 90
_cell_formula_units_Z 2
_cell_length_a 8.82878(14)
_cell_length_b 8.60788(12)
_cell_length_c 13.17393(18)
_cell_measurement_reflns_used 3582
_cell_measurement_temperature 100(2)
_cell_measurement_theta_max 67.7810
_cell_measurement_theta_min 6.8370
_cell_volume 973.69(3)
_computing_structure_refinement 'SHELXL-2014/7 (Sheldrick, 2014)'
_diffrn_ambient_temperature 100(2)
_diffrn_detector 'CCD plate'
_diffrn_measured_fraction_theta_full 0.974
_diffrn_measured_fraction_theta_max 0.969
_diffrn_measurement_device 'four-circle diffractometer'
_diffrn_measurement_device_type 'XtaLAB AFC11 (RCD3): quarter-chi single'
_diffrn_radiation_monochromator graphite
_diffrn_radiation_probe x-ray
_diffrn_radiation_type 'Cu K\a'
_diffrn_radiation_wavelength 1.54184
_diffrn_reflns_av_R_equivalents 0.0287
_diffrn_reflns_av_unetI/netI 0.0298
_diffrn_reflns_Laue_measured_fraction_full 0.974
_diffrn_reflns_Laue_measured_fraction_max 0.969
_diffrn_reflns_limit_h_max 9
_diffrn_reflns_limit_h_min -10
_diffrn_reflns_limit_k_max 10
_diffrn_reflns_limit_k_min -10
_diffrn_reflns_limit_l_max 12
_diffrn_reflns_limit_l_min -15
_diffrn_reflns_number 4254
_diffrn_reflns_point_group_measured_fraction_full 0.803
_diffrn_reflns_point_group_measured_fraction_max 0.798
_diffrn_reflns_theta_full 67.684
_diffrn_reflns_theta_max 68.093
_diffrn_reflns_theta_min 6.843
_diffrn_source 'fine-focus sealed X-ray tube'
_diffrn_source_type 'Enhance (Cu) X-ray Source'
_exptl_absorpt_coefficient_mu 0.642
_exptl_absorpt_correction_T_max 1.00000
_exptl_absorpt_correction_T_min 0.43041
_exptl_absorpt_correction_type multi-scan
_exptl_absorpt_process_details
;
CrysAlisPro 1.171.39.28b (Rigaku Oxford Diffraction, 2015)
Empirical absorption correction using spherical harmonics,
 implemented in SCALE3 ABSPACK scaling algorithm.
;
_exptl_crystal_colour colorless
_exptl_crystal_density_diffrn 1.195
_exptl_crystal_description block
_exptl_crystal_F_000 384
_exptl_crystal_size_max 0.52
_exptl_crystal_size_mid 0.45
_exptl_crystal_size_min 0.25
_refine_diff_density_max 0.208
_refine_diff_density_min -0.202
_refine_diff_density_rms 0.042
_refine_ls_abs_structure_details
;
 Flack x determined using 940 quotients [(I+)-(I-)]/[(I+)+(I-)]
 (Parsons, Flack and Wagner, Acta Cryst. B69 (2013) 249-259).
;
_refine_ls_abs_structure_Flack 0.16(13)
_refine_ls_extinction_method none
_refine_ls_goodness_of_fit_ref 1.053
_refine_ls_hydrogen_treatment mixed
_refine_ls_matrix_type full
_refine_ls_number_parameters 239
_refine_ls_number_reflns 2840
_refine_ls_number_restraints 1
_refine_ls_restrained_S_all 1.053
_refine_ls_R_factor_all 0.0400
_refine_ls_R_factor_gt 0.0383
_refine_ls_shift/su_max 0.000
_refine_ls_shift/su_mean 0.000
_refine_ls_structure_factor_coef Fsqd
_refine_ls_weighting_details 'w=1/[\s^2^(Fo^2^)+(0.0640P)^2^+0.2180P] where P=(Fo^2^+2Fc^2^)/3'
_refine_ls_weighting_scheme calc
_refine_ls_wR_factor_gt 0.1013
_refine_ls_wR_factor_ref 0.1033
_reflns_Friedel_coverage 0.537
_reflns_Friedel_fraction_full 0.606
_reflns_Friedel_fraction_max 0.600
_reflns_number_gt 2771
_reflns_number_total 2840
_reflns_threshold_expression 'I > 2\s(I)'
_cod_data_source_file ja9b00621_si_008.cif
_cod_data_source_block S11
_cod_database_code 4127803
_shelx_shelxl_version_number 2014/7
_shelx_space_group_comment
;
The symmetry employed for this shelxl refinement is uniquely defined
by the following loop, which should always be used as a source of
symmetry information in preference to the above space-group names.
They are only intended as comments.
;

loop_
_space_group_symop_operation_xyz
'x, y, z'
'-x, y+1/2, -z'

loop_
_atom_site_label
_atom_site_type_symbol
_atom_site_fract_x
_atom_site_fract_y
_atom_site_fract_z
_atom_site_U_iso_or_equiv
_atom_site_adp_type
_atom_site_occupancy
_atom_site_site_symmetry_order
_atom_site_calc_flag
_atom_site_refinement_flags_posn
_atom_site_refinement_flags_adp
O1 O 0.8023(2) 0.8123(2) 0.92615(14) 0.0306(4) Uani 1 1 d . .
O2 O 0.7550(2) 0.7803(2) 0.75303(14) 0.0310(5) Uani 1 1 d . .
O3 O 0.54027(19) 0.7002(2) 0.93718(12) 0.0236(4) Uani 1 1 d . .
H3 H 0.4707 0.6435 0.9473 0.035 Uiso 1 1 calc R U
O4 O 0.34508(19) 0.4553(2) 0.90503(12) 0.0236(4) Uani 1 1 d . .
H4 H 0.3593 0.3881 0.9504 0.035 Uiso 1 1 calc R U
C1 C 0.7241(3) 0.7531(3) 0.83541(18) 0.0217(5) Uani 1 1 d . .
C2 C 0.5947(3) 0.6437(3) 0.84945(17) 0.0179(5) Uani 1 1 d . .
C3 C 0.4652(3) 0.6420(3) 0.75267(17) 0.0167(5) Uani 1 1 d . .
H3A H 0.4569 0.7237 0.7055 0.020 Uiso 1 1 calc R U
C4 C 0.3619(2) 0.5265(3) 0.73240(16) 0.0153(5) Uani 1 1 d . .
C5 C 0.2439(3) 0.5217(3) 0.62841(17) 0.0168(5) Uani 1 1 d . .
H5 H 0.164(3) 0.448(4) 0.632(2) 0.020 Uiso 1 1 d . U
C6 C 0.3281(3) 0.4662(3) 0.54466(17) 0.0221(5) Uani 1 1 d . .
H6A H 0.2516 0.4634 0.4786 0.027 Uiso 1 1 calc R U
H6B H 0.4038 0.5452 0.5385 0.027 Uiso 1 1 calc R U
C7 C 0.4131(3) 0.3090(3) 0.55777(19) 0.0281(6) Uani 1 1 d . .
H7A H 0.4260 0.2787 0.4893 0.034 Uiso 1 1 calc R U
H7B H 0.3430 0.2339 0.5773 0.034 Uiso 1 1 calc R U
C8 C 0.5745(3) 0.2881(3) 0.6354(2) 0.0293(6) Uani 1 1 d . .
H8 H 0.6181 0.1991 0.6055 0.035 Uiso 1 1 calc R U
C9 C 0.5872(3) 0.2343(3) 0.7502(2) 0.0307(6) Uani 1 1 d . .
H9 H 0.6971 0.2064 0.7759 0.037 Uiso 1 1 calc R U
C10 C 0.4974(4) 0.0805(3) 0.7557(3) 0.0441(8) Uani 1 1 d . .
H10A H 0.4645 0.0383 0.6857 0.053 Uiso 1 1 calc R U
H10B H 0.5682 0.0063 0.7974 0.053 Uiso 1 1 calc R U
C11 C 0.3551(4) 0.0965(3) 0.8014(2) 0.0406(8) Uani 1 1 d . .
H11A H 0.3869 0.0896 0.8769 0.049 Uiso 1 1 calc R U
H11B H 0.2836 0.0118 0.7767 0.049 Uiso 1 1 calc R U
C12 C 0.2721(3) 0.2509(3) 0.77085(18) 0.0265(6) Uani 1 1 d . .
H12 H 0.254(3) 0.247(4) 0.699(3) 0.032 Uiso 1 1 d . U
C13 C 0.3799(3) 0.3919(3) 0.80994(17) 0.0194(5) Uani 1 1 d . .
C14 C 0.5513(3) 0.3424(3) 0.83557(18) 0.0233(5) Uani 1 1 d . .
H14 H 0.5641 0.2770 0.8979 0.028 Uiso 1 1 calc R U
C15 C 0.6663(3) 0.4787(3) 0.86877(18) 0.0220(5) Uani 1 1 d . .
H15A H 0.7486 0.4696 0.8315 0.026 Uiso 1 1 calc R U
H15B H 0.7139 0.4682 0.9426 0.026 Uiso 1 1 calc R U
C16 C 0.1160(3) 0.2600(4) 0.8026(2) 0.0347(7) Uani 1 1 d . .
H16A H 0.1321 0.2388 0.8759 0.052 Uiso 1 1 calc R U
H16B H 0.0454 0.1848 0.7637 0.052 Uiso 1 1 calc R U
H16C H 0.0729 0.3622 0.7881 0.052 Uiso 1 1 calc R U
C17 C 0.6862(3) 0.4186(4) 0.6236(2) 0.0315(6) Uani 1 1 d . .
H17A H 0.6857 0.4316 0.5512 0.047 Uiso 1 1 calc R U
H17B H 0.7895 0.3928 0.6619 0.047 Uiso 1 1 calc R U
H17C H 0.6536 0.5135 0.6504 0.047 Uiso 1 1 calc R U
C18 C 0.1599(3) 0.6784(3) 0.59907(19) 0.0228(5) Uani 1 1 d . .
H18 H 0.2377 0.7569 0.5931 0.027 Uiso 1 1 calc R U
C19 C 0.0784(3) 0.7300(4) 0.6830(2) 0.0341(6) Uani 1 1 d . .
H19A H -0.0011 0.6561 0.6880 0.051 Uiso 1 1 calc R U
H19B H 0.0318 0.8301 0.6653 0.051 Uiso 1 1 calc R U
H19C H 0.1528 0.7363 0.7488 0.051 Uiso 1 1 calc R U
C20 C 0.0399(3) 0.6680(4) 0.4942(2) 0.0347(7) Uani 1 1 d . .
H20A H 0.0926 0.6494 0.4393 0.052 Uiso 1 1 calc R U
H20B H -0.0169 0.7639 0.4812 0.052 Uiso 1 1 calc R U
H20C H -0.0310 0.5843 0.4966 0.052 Uiso 1 1 calc R U
C21 C 0.9290(3) 0.9168(4) 0.9202(2) 0.0431(8) Uani 1 1 d . .
H21A H 0.8915 0.9960 0.8692 0.065 Uiso 1 1 calc R U
H21B H 1.0107 0.8594 0.9003 0.065 Uiso 1 1 calc R U
H21C H 0.9685 0.9641 0.9871 0.065 Uiso 1 1 calc R U

loop_
_atom_site_aniso_label
_atom_site_aniso_U_11
_atom_site_aniso_U_22
_atom_site_aniso_U_33
_atom_site_aniso_U_23
_atom_site_aniso_U_13
_atom_site_aniso_U_12
O1 0.0276(9) 0.0391(10) 0.0238(8) -0.0064(8) 0.0033(7) -0.0161(8)
O2 0.0238(9) 0.0457(12) 0.0265(9) -0.0061(8) 0.0118(7) -0.0103(8)
O3 0.0227(9) 0.0313(9) 0.0194(8) -0.0113(7) 0.0099(6) -0.0081(7)
O4 0.0294(9) 0.0286(9) 0.0129(7) 0.0012(7) 0.0050(7) -0.0075(8)
C1 0.0156(11) 0.0259(12) 0.0233(11) -0.0052(10) 0.0036(9) 0.0000(10)
C2 0.0164(11) 0.0225(11) 0.0157(11) -0.0057(10) 0.0055(8) -0.0017(10)
C3 0.0189(11) 0.0173(10) 0.0147(10) -0.0001(9) 0.0057(8) 0.0019(9)
C4 0.0172(11) 0.0153(11) 0.0141(10) 0.0001(9) 0.0051(8) 0.0009(9)
C5 0.0165(11) 0.0175(10) 0.0156(10) 0.0028(9) 0.0019(8) -0.0017(9)
C6 0.0228(12) 0.0302(13) 0.0121(10) -0.0001(10) 0.0016(8) -0.0014(11)
C7 0.0320(14) 0.0330(14) 0.0180(11) -0.0108(11) 0.0034(10) 0.0012(12)
C8 0.0311(14) 0.0285(13) 0.0261(12) -0.0118(11) 0.0019(10) 0.0111(11)
C9 0.0331(15) 0.0208(13) 0.0326(13) -0.0030(11) -0.0038(11) 0.0101(11)
C10 0.054(2) 0.0175(13) 0.0498(18) 0.0002(13) -0.0100(15) 0.0057(14)
C11 0.058(2) 0.0203(13) 0.0326(15) 0.0076(11) -0.0116(13) -0.0102(13)
C12 0.0356(14) 0.0230(12) 0.0159(11) 0.0054(10) -0.0039(9) -0.0096(12)
C13 0.0254(12) 0.0206(12) 0.0112(10) 0.0011(9) 0.0023(9) -0.0030(10)
C14 0.0278(13) 0.0223(12) 0.0156(10) 0.0046(10) -0.0032(9) 0.0012(10)
C15 0.0219(12) 0.0245(13) 0.0172(10) -0.0012(10) -0.0005(9) 0.0014(10)
C16 0.0371(15) 0.0437(17) 0.0208(11) 0.0050(12) 0.0018(10) -0.0231(14)
C17 0.0247(13) 0.0445(16) 0.0257(13) -0.0095(12) 0.0066(10) 0.0093(12)
C18 0.0166(12) 0.0207(12) 0.0286(12) 0.0056(10) 0.0003(10) -0.0005(10)
C19 0.0224(13) 0.0299(14) 0.0499(16) -0.0055(13) 0.0082(11) 0.0029(11)
C20 0.0253(14) 0.0329(14) 0.0386(15) 0.0103(13) -0.0074(11) 0.0040(12)
C21 0.0314(15) 0.056(2) 0.0398(16) -0.0069(15) 0.0036(12) -0.0252(15)

loop_
_atom_type_symbol
_atom_type_description
_atom_type_scat_dispersion_real
_atom_type_scat_dispersion_imag
_atom_type_scat_source
C C 0.0181 0.0091 'International Tables Vol C Tables 4.2.6.8 and 6.1.1.4'
H H 0.0000 0.0000 'International Tables Vol C Tables 4.2.6.8 and 6.1.1.4'
O O 0.0492 0.0322 'International Tables Vol C Tables 4.2.6.8 and 6.1.1.4'

loop_
_geom_angle_atom_site_label_1
_geom_angle_atom_site_label_2
_geom_angle_atom_site_label_3
_geom_angle
C1 O1 C21 115.6(2)
C2 O3 H3 109.5
C13 O4 H4 109.5
O2 C1 O1 123.7(2)
O2 C1 C2 124.3(2)
O1 C1 C2 111.9(2)
O3 C2 C3 110.82(18)
O3 C2 C1 106.82(18)
C3 C2 C1 110.3(2)
O3 C2 C15 112.20(19)
C3 C2 C15 109.30(18)
C1 C2 C15 107.30(19)
C4 C3 C2 121.9(2)
C4 C3 H3A 119.1
C2 C3 H3A 119.1
C3 C4 C5 119.7(2)
C3 C4 C13 118.12(19)
C5 C4 C13 121.73(19)
C4 C5 C18 113.03(19)
C4 C5 C6 108.07(18)
C18 C5 C6 112.01(19)
C4 C5 H5 109.6(16)
C18 C5 H5 105.7(17)
C6 C5 H5 108.4(17)
C7 C6 C5 119.8(2)
C7 C6 H6A 107.4
C5 C6 H6A 107.4
C7 C6 H6B 107.4
C5 C6 H6B 107.4
H6A C6 H6B 106.9
C6 C7 C8 121.5(2)
C6 C7 H7A 106.9
C8 C7 H7A 106.9
C6 C7 H7B 106.9
C8 C7 H7B 106.9
H7A C7 H7B 106.7
C17 C8 C7 111.2(2)
C17 C8 C9 114.5(2)
C7 C8 C9 121.2(2)
C17 C8 H8 102.2
C7 C8 H8 102.2
C9 C8 H8 102.2
C14 C9 C10 106.6(2)
C14 C9 C8 123.0(2)
C10 C9 C8 112.0(2)
C14 C9 H9 104.5
C10 C9 H9 104.5
C8 C9 H9 104.5
C11 C10 C9 114.8(2)
C11 C10 H10A 108.6
C9 C10 H10A 108.6
C11 C10 H10B 108.6
C9 C10 H10B 108.6
H10A C10 H10B 107.6
C10 C11 C12 111.4(2)
C10 C11 H11A 109.4
C12 C11 H11A 109.4
C10 C11 H11B 109.4
C12 C11 H11B 109.4
H11A C11 H11B 108.0
C11 C12 C16 112.3(2)
C11 C12 C13 111.9(2)
C16 C12 C13 112.9(2)
C11 C12 H12 101(2)
C16 C12 H12 109.1(19)
C13 C12 H12 109(2)
O4 C13 C4 106.26(19)
O4 C13 C14 107.97(18)
C4 C13 C14 107.56(18)
O4 C13 C12 109.89(19)
C4 C13 C12 114.20(18)
C14 C13 C12 110.7(2)
C13 C14 C15 113.7(2)
C13 C14 C9 111.45(19)
C15 C14 C9 115.4(2)
C13 C14 H14 105.0
C15 C14 H14 105.0
C9 C14 H14 105.0
C14 C15 C2 115.64(19)
C14 C15 H15A 108.4
C2 C15 H15A 108.4
C14 C15 H15B 108.4
C2 C15 H15B 108.4
H15A C15 H15B 107.4
C12 C16 H16A 109.5
C12 C16 H16B 109.5
H16A C16 H16B 109.5
C12 C16 H16C 109.5
H16A C16 H16C 109.5
H16B C16 H16C 109.5
C8 C17 H17A 109.5
C8 C17 H17B 109.5
H17A C17 H17B 109.5
C8 C17 H17C 109.5
H17A C17 H17C 109.5
H17B C17 H17C 109.5
C19 C18 C20 109.1(2)
C19 C18 C5 110.7(2)
C20 C18 C5 111.4(2)
C19 C18 H18 108.5
C20 C18 H18 108.5
C5 C18 H18 108.5
C18 C19 H19A 109.5
C18 C19 H19B 109.5
H19A C19 H19B 109.5
C18 C19 H19C 109.5
H19A C19 H19C 109.5
H19B C19 H19C 109.5
C18 C20 H20A 109.5
C18 C20 H20B 109.5
H20A C20 H20B 109.5
C18 C20 H20C 109.5
H20A C20 H20C 109.5
H20B C20 H20C 109.5
O1 C21 H21A 109.5
O1 C21 H21B 109.5
H21A C21 H21B 109.5
O1 C21 H21C 109.5
H21A C21 H21C 109.5
H21B C21 H21C 109.5

loop_
_geom_bond_atom_site_label_1
_geom_bond_atom_site_label_2
_geom_bond_distance
O1 C1 1.335(3)
O1 C21 1.451(3)
O2 C1 1.202(3)
O3 C2 1.436(3)
O3 H3 0.8200
O4 C13 1.463(3)
O4 H4 0.8200
C1 C2 1.524(3)
C2 C3 1.501(3)
C2 C15 1.551(3)
C3 C4 1.334(3)
C3 H3A 0.9300
C4 C5 1.517(3)
C4 C13 1.528(3)
C5 C18 1.545(3)
C5 C6 1.543(3)
C5 H5 0.96(3)
C6 C7 1.537(4)
C6 H6A 0.9700
C6 H6B 0.9700
C7 C8 1.559(4)
C7 H7A 0.9700
C7 H7B 0.9700
C8 C17 1.526(4)
C8 C9 1.561(4)
C8 H8 0.9800
C9 C14 1.548(4)
C9 C10 1.554(4)
C9 H9 0.9800
C10 C11 1.521(5)
C10 H10A 0.9700
C10 H10B 0.9700
C11 C12 1.526(4)
C11 H11A 0.9700
C11 H11B 0.9700
C12 C16 1.532(4)
C12 C13 1.554(3)
C12 H12 0.92(3)
C13 C14 1.532(3)
C14 C15 1.547(3)
C14 H14 0.9800
C15 H15A 0.9700
C15 H15B 0.9700
C16 H16A 0.9600
C16 H16B 0.9600
C16 H16C 0.9600
C17 H17A 0.9600
C17 H17B 0.9600
C17 H17C 0.9600
C18 C19 1.519(4)
C18 C20 1.535(3)
C18 H18 0.9800
C19 H19A 0.9600
C19 H19B 0.9600
C19 H19C 0.9600
C20 H20A 0.9600
C20 H20B 0.9600
C20 H20C 0.9600
C21 H21A 0.9600
C21 H21B 0.9600
C21 H21C 0.9600

loop_
_geom_hbond_atom_site_label_D
_geom_hbond_atom_site_label_H
_geom_hbond_atom_site_label_A
_geom_hbond_distance_DH
_geom_hbond_distance_HA
_geom_hbond_distance_DA
_geom_hbond_angle_DHA
O3 H3 O4 0.82 1.97 2.694(2) 147.0
